data_4003245
loop_
_publ_author_name
'Pellach, Michal'
'Mondal, Sudipta'
'Shimon, Linda J. W.'
'Adler-Abramovich, Lihi'
'Buzhansky, Ludmila'
'Gazit, Ehud'

_publ_section_title
;
 Molecular Engineering of Self-Assembling Diphenylalanine Analogues
 Results in the Formation of Distinctive Microstructures
;
_journal_issue 12
_journal_name_full 'Chemistry of Materials'
_journal_page_first 4341
_journal_paper_doi 10.1021/acs.chemmater.6b01322
_journal_volume 28
_journal_year 2016
_chemical_absolute_configuration syn
_chemical_formula_moiety 'C20 H24 N2 O3'
_chemical_formula_sum 'C20 H24 N2 O3'
_chemical_formula_weight 340.41
_space_group_crystal_system monoclinic
_space_group_IT_number 4
_space_group_name_Hall 'P 2yb'
_space_group_name_H-M_alt 'P 1 21 1'
_atom_sites_solution_hydrogens geom
_audit_creation_method SHELXL-2013
_cell_angle_alpha 90
_cell_angle_beta 117.909(2)
_cell_angle_gamma 90
_cell_formula_units_Z 6
_cell_length_a 15.6387(7)
_cell_length_b 11.6835(5)
_cell_length_c 16.3316(11)
_cell_measurement_reflns_used 29627
_cell_measurement_temperature 100(2)
_cell_measurement_theta_max 25.78
_cell_measurement_theta_min 2.24
_cell_volume 2637.0(2)
_computing_cell_refinement 'Bruker Apex2'
_computing_data_collection 'Collect package (Bruker Nonius)'
_computing_data_reduction 'Bruker Apex2'
_computing_structure_refinement 'SHELXL-2013 (Sheldrick, 2013)'
_computing_structure_solution 'SHELXT-2013 (Sheldrick, 2013)'
_diffrn_ambient_temperature 100(2)
_diffrn_measured_fraction_theta_full 0.986
_diffrn_measured_fraction_theta_max 0.974
_diffrn_measurement_device_type 'Bruker KappaApexII'
_diffrn_measurement_method 'phi and omega scans'
_diffrn_radiation_type MoK\a
_diffrn_radiation_wavelength 0.71073
_diffrn_reflns_av_R_equivalents 0.0508
_diffrn_reflns_av_unetI/netI 0.0563
_diffrn_reflns_Laue_measured_fraction_full 0.986
_diffrn_reflns_Laue_measured_fraction_max 0.974
_diffrn_reflns_limit_h_max 19
_diffrn_reflns_limit_h_min -19
_diffrn_reflns_limit_k_max 14
_diffrn_reflns_limit_k_min -14
_diffrn_reflns_limit_l_max 19
_diffrn_reflns_limit_l_min -18
_diffrn_reflns_number 29627
_diffrn_reflns_point_group_measured_fraction_full 0.976
_diffrn_reflns_point_group_measured_fraction_max 0.956
_diffrn_reflns_theta_full 25.242
_diffrn_reflns_theta_max 25.795
_diffrn_reflns_theta_min 2.243
_diffrn_source sealed-tube
_exptl_absorpt_coefficient_mu 0.087
_exptl_absorpt_correction_T_max .99
_exptl_absorpt_correction_T_min .983
_exptl_absorpt_correction_type multi-scan
_exptl_absorpt_process_details SADABS
_exptl_crystal_colour colourless
_exptl_crystal_density_diffrn 1.286
_exptl_crystal_description plate
_exptl_crystal_F_000 1092
_exptl_crystal_size_max 0.200
_exptl_crystal_size_mid 0.200
_exptl_crystal_size_min 0.120
_refine_diff_density_max 0.303
_refine_diff_density_min -0.275
_refine_diff_density_rms 0.053
_refine_ls_abs_structure_details
;
 Flack x determined using 3293 quotients [(I+)-(I-)]/[(I+)+(I-)]
 (Parsons and Flack (2004), Acta Cryst. A60, s61).
;
_refine_ls_extinction_method none
_refine_ls_goodness_of_fit_ref 1.106
_refine_ls_hydrogen_treatment constr
_refine_ls_matrix_type full
_refine_ls_number_parameters 679
_refine_ls_number_reflns 9687
_refine_ls_number_restraints 1
_refine_ls_restrained_S_all 1.106
_refine_ls_R_factor_all 0.0654
_refine_ls_R_factor_gt 0.0552
_refine_ls_shift/su_max 0.001
_refine_ls_shift/su_mean 0.000
_refine_ls_structure_factor_coef Fsqd
_refine_ls_weighting_details 'w=1/[\s^2^(Fo^2^)+(0.0542P)^2^+0.3371P] where P=(Fo^2^+2Fc^2^)/3'
_refine_ls_weighting_scheme calc
_refine_ls_wR_factor_gt 0.1204
_refine_ls_wR_factor_ref 0.1274
_reflns_Friedel_coverage 0.866
_reflns_Friedel_fraction_full 0.966
_reflns_Friedel_fraction_max 0.936
_reflns_number_gt 8490
_reflns_number_total 9687
_reflns_threshold_expression 'I > 2\s(I)'
_cod_data_source_file cm6b01322_si_002.cif
_cod_data_source_block dihomophe
_cod_original_sg_symbol_H-M 'P 21'
_cod_database_code 4003245
_shelx_space_group_comment
;
The symmetry employed for this shelxl refinement is uniquely defined
by the following loop, which should always be used as a source of
symmetry information in preference to the above space-group names.
They are only intended as comments.
;
_shelx_estimated_absorpt_t_min 0.983
_shelx_estimated_absorpt_t_max 0.990
_shelxl_version_number 2013-4

loop_
_space_group_symop_operation_xyz
'x, y, z'
'-x, y+1/2, -z'

loop_
_atom_site_label
_atom_site_type_symbol
_atom_site_fract_x
_atom_site_fract_y
_atom_site_fract_z
_atom_site_U_iso_or_equiv
_atom_site_adp_type
_atom_site_occupancy
_atom_site_site_symmetry_order
_atom_site_calc_flag
_atom_site_refinement_flags_posn
_atom_site_refinement_flags_adp
O1 O 0.52640(17) 0.8644(2) 0.81370(17) 0.0211(6) Uani 1 1 d . .
O2 O 0.63284(17) 0.8884(2) 0.96203(16) 0.0190(6) Uani 1 1 d . .
O3 O 0.62450(18) 0.5901(2) 0.85390(17) 0.0202(6) Uani 1 1 d . .
N1 N 0.6563(2) 0.7370(2) 0.7817(2) 0.0160(6) Uani 1 1 d . .
H1 H 0.6597 0.7600 0.7320 0.019 Uiso 1 1 calc R U
N2 N 0.5416(2) 0.4559(2) 0.7068(2) 0.0182(7) Uani 1 1 d . .
H2A H 0.5988 0.4195 0.7419 0.027 Uiso 1 1 calc R U
H2B H 0.5086 0.4185 0.6519 0.027 Uiso 1 1 calc R U
H2C H 0.5058 0.4564 0.7375 0.027 Uiso 1 1 calc R U
C3 C 0.9071(3) 0.9759(3) 0.8633(3) 0.0207(8) Uani 1 1 d . .
C4 C 0.9840(3) 0.9956(3) 0.9509(3) 0.0243(9) Uani 1 1 d . .
H3A H 0.9972 0.9422 0.9992 0.029 Uiso 1 1 calc R U
C5 C 1.0418(3) 1.0925(4) 0.9688(3) 0.0280(9) Uani 1 1 d . .
H5 H 1.0942 1.1049 1.0289 0.034 Uiso 1 1 calc R U
C6 C 1.0226(3) 1.1705(4) 0.8987(3) 0.0293(10) Uani 1 1 d . .
H6 H 1.0616 1.2371 0.9111 0.035 Uiso 1 1 calc R U
C7 C 0.9474(3) 1.1527(4) 0.8112(3) 0.0304(10) Uani 1 1 d . .
H7 H 0.9349 1.2064 0.7632 0.037 Uiso 1 1 calc R U
C8 C 0.8894(3) 1.0550(3) 0.7932(3) 0.0255(9) Uani 1 1 d . .
H8 H 0.8375 1.0426 0.7328 0.031 Uiso 1 1 calc R U
C9 C 0.8405(3) 0.8756(3) 0.8464(3) 0.0245(9) Uani 1 1 d . .
H9A H 0.8759 0.8139 0.8911 0.029 Uiso 1 1 calc R U
H9B H 0.8193 0.8455 0.7831 0.029 Uiso 1 1 calc R U
C10 C 0.7513(2) 0.9099(3) 0.8568(3) 0.0176(8) Uani 1 1 d . .
H10D H 0.7727 0.9579 0.9130 0.021 Uiso 1 1 calc R U
H10E H 0.7084 0.9574 0.8029 0.021 Uiso 1 1 calc R U
C11 C 0.6925(2) 0.8091(3) 0.8641(2) 0.0161(8) Uani 1 1 d . .
H11 H 0.7356 0.7619 0.9191 0.019 Uiso 1 1 calc R U
C12 C 0.6091(2) 0.8573(3) 0.8797(2) 0.0158(7) Uani 1 1 d . .
C13 C 0.6173(2) 0.6341(3) 0.7831(2) 0.0151(8) Uani 1 1 d . .
C14 C 0.5611(2) 0.5766(3) 0.6890(2) 0.0158(8) Uani 1 1 d . .
H14 H 0.6020 0.5754 0.6569 0.019 Uiso 1 1 calc R U
C15 C 0.4654(2) 0.6371(3) 0.6270(2) 0.0179(8) Uani 1 1 d . .
H15A H 0.4797 0.7149 0.6127 0.022 Uiso 1 1 calc R U
H15B H 0.4319 0.5948 0.5678 0.022 Uiso 1 1 calc R U
C16 C 0.3969(3) 0.6472(3) 0.6698(3) 0.0192(8) Uani 1 1 d . .
H16A H 0.3672 0.5715 0.6670 0.023 Uiso 1 1 calc R U
H16B H 0.4351 0.6684 0.7359 0.023 Uiso 1 1 calc R U
C17 C 0.3172(3) 0.7348(3) 0.6218(3) 0.0194(8) Uani 1 1 d . .
C18 C 0.2631(3) 0.7393(3) 0.5260(3) 0.0222(9) Uani 1 1 d . .
H18 H 0.2745 0.6848 0.4891 0.027 Uiso 1 1 calc R U
C19 C 0.1924(3) 0.8231(4) 0.4835(3) 0.0274(9) Uani 1 1 d . .
H19 H 0.1564 0.8258 0.4178 0.033 Uiso 1 1 calc R U
C20 C 0.1745(3) 0.9026(4) 0.5368(3) 0.0277(9) Uani 1 1 d . .
H20 H 0.1261 0.9594 0.5076 0.033 Uiso 1 1 calc R U
C21 C 0.2269(3) 0.8988(4) 0.6319(3) 0.0263(9) Uani 1 1 d . .
H21 H 0.2149 0.9533 0.6685 0.032 Uiso 1 1 calc R U
C22 C 0.2975(3) 0.8152(3) 0.6745(3) 0.0215(8) Uani 1 1 d . .
H22 H 0.3329 0.8125 0.7402 0.026 Uiso 1 1 calc R U
O4 O 0.52983(17) 0.8703(2) 0.46915(17) 0.0235(6) Uani 1 1 d . .
O5 O 0.61262(18) 0.8696(2) 0.62307(17) 0.0211(6) Uani 1 1 d . .
O6 O 0.62170(19) 0.5749(2) 0.51872(18) 0.0252(6) Uani 1 1 d . .
N3 N 0.6632(2) 0.7267(2) 0.4578(2) 0.0169(7) Uani 1 1 d . .
H3B H 0.6732 0.7509 0.4120 0.020 Uiso 1 1 calc R U
N4 N 0.5469(2) 0.4510(2) 0.3632(2) 0.0183(7) Uani 1 1 d . .
H4A H 0.5032 0.4481 0.3853 0.027 Uiso 1 1 calc R U
H4B H 0.6019 0.4139 0.4030 0.027 Uiso 1 1 calc R U
H4C H 0.5214 0.4167 0.3066 0.027 Uiso 1 1 calc R U
C23 C 0.9069(3) 0.9649(3) 0.5375(3) 0.0211(8) Uani 1 1 d . .
C24 C 0.9795(3) 1.0076(4) 0.6199(3) 0.0309(10) Uani 1 1 d . .
H24 H 0.9939 0.9702 0.6765 0.037 Uiso 1 1 calc R U
C25 C 1.0311(3) 1.1032(5) 0.6210(5) 0.0536(15) Uani 1 1 d . .
H25 H 1.0813 1.1304 0.6781 0.064 Uiso 1 1 calc R U
C26 C 1.0112(4) 1.1586(4) 0.5418(6) 0.0645(19) Uani 1 1 d . .
H26 H 1.0472 1.2249 0.5436 0.077 Uiso 1 1 calc R U
C27 C 0.9385(5) 1.1198(5) 0.4580(5) 0.0630(19) Uani 1 1 d . .
H27 H 0.9241 1.1597 0.4023 0.076 Uiso 1 1 calc R U
C28 C 0.8861(3) 1.0207(4) 0.4558(3) 0.0376(11) Uani 1 1 d . .
H28 H 0.8369 0.9924 0.3985 0.045 Uiso 1 1 calc R U
C29 C 0.8483(3) 0.8625(3) 0.5378(3) 0.0302(10) Uani 1 1 d . .
H29A H 0.8871 0.8156 0.5935 0.036 Uiso 1 1 calc R U
H29B H 0.8332 0.8148 0.4825 0.036 Uiso 1 1 calc R U
C30 C 0.7540(2) 0.8981(3) 0.5374(3) 0.0173(8) Uani 1 1 d . .
H30A H 0.7156 0.9445 0.4813 0.021 Uiso 1 1 calc R U
H30B H 0.7698 0.9473 0.5919 0.021 Uiso 1 1 calc R U
C31 C 0.6916(3) 0.7976(3) 0.5392(2) 0.0171(8) Uani 1 1 d . .
H31 H 0.7298 0.7505 0.5959 0.021 Uiso 1 1 calc R U
C32 C 0.6030(3) 0.8484(3) 0.5436(3) 0.0166(8) Uani 1 1 d . .
C33 C 0.6215(2) 0.6240(3) 0.4518(2) 0.0148(8) Uani 1 1 d . .
C34 C 0.5700(3) 0.5735(3) 0.3544(2) 0.0159(8) Uani 1 1 d . .
H34 H 0.6145 0.5762 0.3262 0.019 Uiso 1 1 calc R U
C35 C 0.4773(2) 0.6388(3) 0.2921(2) 0.0178(8) Uani 1 1 d . .
H35A H 0.4446 0.5997 0.2314 0.021 Uiso 1 1 calc R U
H35B H 0.4951 0.7166 0.2813 0.021 Uiso 1 1 calc R U
C36 C 0.4056(3) 0.6495(3) 0.3315(3) 0.0200(8) Uani 1 1 d . .
H36A H 0.3753 0.5739 0.3277 0.024 Uiso 1 1 calc R U
H36B H 0.4417 0.6708 0.3977 0.024 Uiso 1 1 calc R U
C37 C 0.3266(3) 0.7371(3) 0.2815(3) 0.0179(8) Uani 1 1 d . .
C38 C 0.3063(3) 0.8179(3) 0.3334(3) 0.0204(8) Uani 1 1 d . .
H38 H 0.3405 0.8154 0.3991 0.024 Uiso 1 1 calc R U
C39 C 0.2362(3) 0.9020(4) 0.2893(3) 0.0256(9) Uani 1 1 d . .
H39 H 0.2235 0.9568 0.3252 0.031 Uiso 1 1 calc R U
C40 C 0.1855(3) 0.9060(3) 0.1944(3) 0.0271(9) Uani 1 1 d . .
H40 H 0.1376 0.9631 0.1647 0.033 Uiso 1 1 calc R U
C41 C 0.2044(3) 0.8264(4) 0.1419(3) 0.0249(9) Uani 1 1 d . .
H41 H 0.1693 0.8289 0.0762 0.030 Uiso 1 1 calc R U
C42 C 0.2747(3) 0.7428(3) 0.1856(3) 0.0226(9) Uani 1 1 d . .
H42 H 0.2874 0.6888 0.1491 0.027 Uiso 1 1 calc R U
O7 O 0.64843(18) 0.8617(2) 0.31101(17) 0.0224(6) Uani 1 1 d . .
O8 O 0.53996(17) 0.8919(2) 0.16465(18) 0.0228(6) Uani 1 1 d . .
O9 O 0.60760(19) 0.5908(2) 0.17034(17) 0.0244(6) Uani 1 1 d . .
N5 N 0.6445(2) 0.7442(2) 0.1082(2) 0.0167(7) Uani 1 1 d . .
H5A H 0.6431 0.7750 0.0583 0.020 Uiso 1 1 calc R U
N6 N 0.5191(2) 0.4724(2) 0.0124(2) 0.0178(7) Uani 1 1 d . .
H6A H 0.5729 0.4357 0.0550 0.027 Uiso 1 1 calc R U
H6B H 0.4974 0.4374 -0.0436 0.027 Uiso 1 1 calc R U
H6C H 0.4722 0.4698 0.0304 0.027 Uiso 1 1 calc R U
C43 C 0.9113(3) 0.9585(3) 0.1945(3) 0.0210(8) Uani 1 1 d . .
C44 C 0.9857(3) 0.9774(4) 0.2832(3) 0.0254(9) Uani 1 1 d . .
H44 H 0.9942 0.9263 0.3316 0.031 Uiso 1 1 calc R U
C45 C 1.0483(3) 1.0702(4) 0.3023(3) 0.0295(10) Uani 1 1 d . .
H45 H 1.0982 1.0829 0.3637 0.035 Uiso 1 1 calc R U
C46 C 1.0375(3) 1.1429(4) 0.2323(3) 0.0318(10) Uani 1 1 d . .
H46 H 1.0807 1.2055 0.2451 0.038 Uiso 1 1 calc R U
C47 C 0.9645(3) 1.1260(4) 0.1437(3) 0.0356(11) Uani 1 1 d . .
H47 H 0.9571 1.1772 0.0956 0.043 Uiso 1 1 calc R U
C48 C 0.9013(3) 1.0337(4) 0.1242(3) 0.0305(10) Uani 1 1 d . .
H48 H 0.8513 1.0220 0.0628 0.037 Uiso 1 1 calc R U
C49 C 0.8399(3) 0.8625(3) 0.1756(3) 0.0256(9) Uani 1 1 d . .
H49A H 0.8732 0.7970 0.2167 0.031 Uiso 1 1 calc R U
H49B H 0.8146 0.8366 0.1106 0.031 Uiso 1 1 calc R U
C50 C 0.7554(2) 0.9016(3) 0.1921(2) 0.0178(8) Uani 1 1 d . .
H50A H 0.7818 0.9443 0.2513 0.021 Uiso 1 1 calc R U
H50B H 0.7142 0.9549 0.1419 0.021 Uiso 1 1 calc R U
C51 C 0.6923(3) 0.8035(3) 0.1957(2) 0.0168(8) Uani 1 1 d . .
H51 H 0.7348 0.7477 0.2442 0.020 Uiso 1 1 calc R U
C52 C 0.6201(2) 0.8553(3) 0.2260(2) 0.0153(7) Uani 1 1 d . .
C53 C 0.6019(2) 0.6412(3) 0.1025(3) 0.0163(8) Uani 1 1 d . .
C54 C 0.5434(3) 0.5949(3) 0.0047(2) 0.0164(8) Uani 1 1 d . .
H54 H 0.5842 0.5976 -0.0275 0.020 Uiso 1 1 calc R U
C55 C 0.4505(3) 0.6634(3) -0.0521(3) 0.0184(8) Uani 1 1 d . .
H55A H 0.4122 0.6241 -0.1120 0.022 Uiso 1 1 calc R U
H55B H 0.4683 0.7399 -0.0654 0.022 Uiso 1 1 calc R U
C56 C 0.3865(3) 0.6792(3) -0.0045(3) 0.0210(9) Uani 1 1 d . .
H56A H 0.3568 0.6048 -0.0032 0.025 Uiso 1 1 calc R U
H56B H 0.4274 0.7038 0.0604 0.025 Uiso 1 1 calc R U
C57 C 0.3071(3) 0.7669(3) -0.0535(3) 0.0186(8) Uani 1 1 d . .
C58 C 0.3027(3) 0.8635(3) -0.0055(3) 0.0225(8) Uani 1 1 d . .
H58 H 0.3487 0.8729 0.0578 0.027 Uiso 1 1 calc R U
C59 C 0.2315(3) 0.9465(3) -0.0494(3) 0.0239(9) Uani 1 1 d . .
H59 H 0.2298 1.0126 -0.0163 0.029 Uiso 1 1 calc R U
C60 C 0.1638(3) 0.9324(4) -0.1407(3) 0.0270(9) Uani 1 1 d . .
H60 H 0.1148 0.9884 -0.1707 0.032 Uiso 1 1 calc R U
C61 C 0.1674(3) 0.8355(4) -0.1890(3) 0.0281(10) Uani 1 1 d . .
H61 H 0.1211 0.8255 -0.2521 0.034 Uiso 1 1 calc R U
C62 C 0.2388(3) 0.7541(3) -0.1447(3) 0.0253(9) Uani 1 1 d . .
H62 H 0.2406 0.6881 -0.1779 0.030 Uiso 1 1 calc R U

loop_
_atom_site_aniso_label
_atom_site_aniso_U_11
_atom_site_aniso_U_22
_atom_site_aniso_U_33
_atom_site_aniso_U_23
_atom_site_aniso_U_13
_atom_site_aniso_U_12
O1 0.0233(14) 0.0182(14) 0.0220(14) 0.0013(12) 0.0109(12) 0.0023(11)
O2 0.0270(14) 0.0131(14) 0.0197(14) -0.0019(11) 0.0133(11) 0.0001(11)
O3 0.0323(15) 0.0129(13) 0.0177(14) 0.0042(11) 0.0136(12) 0.0007(11)
N1 0.0250(16) 0.0128(15) 0.0139(16) -0.0001(12) 0.0122(13) -0.0020(12)
N2 0.0258(16) 0.0070(15) 0.0240(18) 0.0000(13) 0.0134(14) -0.0004(12)
C3 0.0247(19) 0.0165(19) 0.028(2) -0.0014(17) 0.0178(17) 0.0032(15)
C4 0.029(2) 0.022(2) 0.027(2) 0.0006(17) 0.0172(18) 0.0004(16)
C5 0.023(2) 0.031(2) 0.031(2) -0.009(2) 0.0138(18) -0.0049(18)
C6 0.034(2) 0.021(2) 0.044(3) -0.007(2) 0.028(2) -0.0077(18)
C7 0.041(2) 0.022(2) 0.040(3) 0.006(2) 0.029(2) 0.0048(19)
C8 0.030(2) 0.023(2) 0.024(2) -0.0034(18) 0.0126(18) -0.0005(17)
C9 0.025(2) 0.018(2) 0.032(2) -0.0022(18) 0.0152(18) -0.0003(17)
C10 0.0231(19) 0.0099(18) 0.021(2) -0.0018(15) 0.0109(16) -0.0012(14)
C11 0.0221(19) 0.0107(17) 0.0145(19) -0.0013(14) 0.0078(15) 0.0008(15)
C12 0.0250(19) 0.0041(16) 0.022(2) 0.0006(15) 0.0145(16) -0.0043(13)
C13 0.0186(18) 0.0104(17) 0.019(2) 0.0019(15) 0.0112(15) 0.0037(14)
C14 0.0217(18) 0.0070(17) 0.023(2) 0.0007(15) 0.0144(16) -0.0022(14)
C15 0.0240(19) 0.0111(18) 0.018(2) -0.0001(15) 0.0093(16) -0.0014(15)
C16 0.0244(19) 0.0171(19) 0.021(2) 0.0007(16) 0.0146(17) -0.0009(15)
C17 0.0215(19) 0.0138(19) 0.025(2) 0.0012(16) 0.0133(17) -0.0030(15)
C18 0.023(2) 0.021(2) 0.024(2) -0.0002(17) 0.0121(17) -0.0007(16)
C19 0.027(2) 0.032(2) 0.023(2) 0.0059(18) 0.0120(18) 0.0045(18)
C20 0.028(2) 0.023(2) 0.038(3) 0.0099(19) 0.0202(19) 0.0073(17)
C21 0.028(2) 0.022(2) 0.035(2) -0.0004(19) 0.0200(19) 0.0043(17)
C22 0.0219(19) 0.021(2) 0.021(2) -0.0032(16) 0.0097(16) -0.0003(16)
O4 0.0234(14) 0.0225(15) 0.0241(15) 0.0007(12) 0.0108(12) 0.0024(11)
O5 0.0376(15) 0.0124(13) 0.0193(14) -0.0007(11) 0.0183(12) 0.0017(12)
O6 0.0394(16) 0.0170(15) 0.0229(15) 0.0001(12) 0.0177(13) -0.0050(12)
N3 0.0258(16) 0.0117(15) 0.0178(16) 0.0001(13) 0.0141(13) -0.0012(13)
N4 0.0284(17) 0.0088(15) 0.0205(17) 0.0002(13) 0.0137(14) -0.0011(13)
C23 0.0200(18) 0.022(2) 0.025(2) -0.0001(17) 0.0130(16) 0.0031(16)
C24 0.027(2) 0.032(2) 0.031(2) -0.0068(19) 0.0113(19) -0.0018(18)
C25 0.036(3) 0.038(3) 0.089(4) -0.030(3) 0.031(3) -0.013(2)
C26 0.064(4) 0.024(3) 0.142(7) -0.007(4) 0.079(5) -0.008(3)
C27 0.095(5) 0.046(4) 0.096(5) 0.036(3) 0.084(4) 0.033(3)
C28 0.047(3) 0.044(3) 0.028(3) 0.001(2) 0.023(2) 0.008(2)
C29 0.027(2) 0.020(2) 0.047(3) 0.000(2) 0.0191(19) -0.0015(17)
C30 0.0218(18) 0.0113(17) 0.0200(19) -0.0026(15) 0.0109(16) -0.0030(15)
C31 0.0223(19) 0.0116(19) 0.0146(19) -0.0021(15) 0.0063(15) 0.0001(14)
C32 0.0237(19) 0.0038(16) 0.025(2) 0.0005(15) 0.0134(17) -0.0006(14)
C33 0.0188(17) 0.0126(18) 0.0151(19) 0.0002(15) 0.0097(15) 0.0022(14)
C34 0.0265(19) 0.0074(17) 0.0169(19) -0.0006(15) 0.0127(16) -0.0011(15)
C35 0.0230(19) 0.0140(19) 0.0171(19) -0.0007(15) 0.0101(16) -0.0016(15)
C36 0.028(2) 0.0148(19) 0.019(2) 0.0018(16) 0.0122(17) -0.0015(16)
C37 0.0225(19) 0.0131(18) 0.021(2) 0.0011(15) 0.0125(16) -0.0024(15)
C38 0.0211(19) 0.020(2) 0.021(2) -0.0028(16) 0.0105(16) -0.0018(16)
C39 0.024(2) 0.022(2) 0.035(2) -0.0022(18) 0.0176(19) -0.0002(17)
C40 0.025(2) 0.021(2) 0.038(3) 0.0073(19) 0.0167(19) 0.0061(17)
C41 0.026(2) 0.028(2) 0.021(2) 0.0049(17) 0.0104(17) 0.0007(17)
C42 0.026(2) 0.015(2) 0.029(2) -0.0013(17) 0.0142(18) -0.0001(16)
O7 0.0355(15) 0.0158(14) 0.0208(14) -0.0014(12) 0.0172(12) -0.0017(11)
O8 0.0243(14) 0.0219(15) 0.0261(15) 0.0046(12) 0.0152(12) 0.0048(11)
O9 0.0373(16) 0.0178(14) 0.0190(14) 0.0020(12) 0.0141(12) -0.0041(12)
N5 0.0252(16) 0.0124(16) 0.0133(16) 0.0010(12) 0.0096(13) -0.0008(13)
N6 0.0257(17) 0.0091(15) 0.0207(17) -0.0028(13) 0.0127(14) -0.0022(13)
C43 0.0224(19) 0.019(2) 0.027(2) -0.0038(17) 0.0155(17) 0.0008(16)
C44 0.024(2) 0.024(2) 0.027(2) 0.0029(18) 0.0115(17) 0.0011(16)
C45 0.023(2) 0.031(2) 0.033(2) -0.011(2) 0.0122(19) -0.0056(17)
C46 0.034(2) 0.027(2) 0.043(3) -0.007(2) 0.026(2) -0.0098(19)
C47 0.052(3) 0.028(2) 0.041(3) 0.001(2) 0.033(2) -0.003(2)
C48 0.035(2) 0.032(2) 0.026(2) -0.003(2) 0.0150(19) -0.0041(19)
C49 0.0236(19) 0.020(2) 0.036(2) -0.0060(19) 0.0163(18) -0.0022(16)
C50 0.0209(18) 0.0120(18) 0.020(2) -0.0004(15) 0.0091(16) -0.0009(15)
C51 0.0223(18) 0.0135(18) 0.0142(19) 0.0002(15) 0.0084(15) 0.0016(14)
C52 0.0213(18) 0.0083(16) 0.0188(19) 0.0011(15) 0.0115(15) -0.0029(14)
C53 0.0222(19) 0.0110(18) 0.021(2) -0.0016(16) 0.0139(16) 0.0010(15)
C54 0.0246(19) 0.0088(18) 0.0188(19) -0.0006(15) 0.0126(16) -0.0028(15)
C55 0.0236(19) 0.0129(19) 0.019(2) 0.0013(15) 0.0102(16) -0.0011(15)
C56 0.025(2) 0.017(2) 0.026(2) 0.0036(16) 0.0159(17) 0.0003(15)
C57 0.0232(19) 0.0149(19) 0.022(2) 0.0017(16) 0.0139(16) -0.0028(15)
C58 0.0228(19) 0.027(2) 0.0200(19) 0.0007(18) 0.0119(16) 0.0005(17)
C59 0.025(2) 0.020(2) 0.029(2) -0.0042(18) 0.0146(18) 0.0014(16)
C60 0.024(2) 0.026(2) 0.028(2) 0.0023(18) 0.0093(18) 0.0040(17)
C61 0.033(2) 0.026(2) 0.018(2) -0.0027(17) 0.0053(18) 0.0028(18)
C62 0.032(2) 0.019(2) 0.023(2) -0.0039(17) 0.0109(18) -0.0017(17)

loop_
_atom_type_symbol
_atom_type_description
_atom_type_scat_dispersion_real
_atom_type_scat_dispersion_imag
_atom_type_scat_source
C C 0.0033 0.0016 'International Tables Vol C Tables 4.2.6.8 and 6.1.1.4'
H H 0.0000 0.0000 'International Tables Vol C Tables 4.2.6.8 and 6.1.1.4'
N N 0.0061 0.0033 'International Tables Vol C Tables 4.2.6.8 and 6.1.1.4'
O O 0.0106 0.0060 'International Tables Vol C Tables 4.2.6.8 and 6.1.1.4'

loop_
_geom_angle_atom_site_label_1
_geom_angle_atom_site_label_2
_geom_angle_atom_site_label_3
_geom_angle
C13 N1 C11 118.8(3)
C13 N1 H1 120.6
C11 N1 H1 120.6
C14 N2 H2A 109.5
C14 N2 H2B 109.5
H2A N2 H2B 109.5
C14 N2 H2C 109.5
H2A N2 H2C 109.5
H2B N2 H2C 109.5
C4 C3 C8 118.6(4)
C4 C3 C9 120.5(4)
C8 C3 C9 120.8(3)
C3 C4 C5 121.0(4)
C3 C4 H3A 119.5
C5 C4 H3A 119.5
C6 C5 C4 119.6(4)
C6 C5 H5 120.2
C4 C5 H5 120.2
C7 C6 C5 120.6(4)
C7 C6 H6 119.7
C5 C6 H6 119.7
C6 C7 C8 119.6(4)
C6 C7 H7 120.2
C8 C7 H7 120.2
C3 C8 C7 120.5(4)
C3 C8 H8 119.7
C7 C8 H8 119.7
C3 C9 C10 111.3(3)
C3 C9 H9A 109.4
C10 C9 H9A 109.4
C3 C9 H9B 109.4
C10 C9 H9B 109.4
H9A C9 H9B 108.0
C11 C10 C9 114.7(3)
C11 C10 H10D 108.6
C9 C10 H10D 108.6
C11 C10 H10E 108.6
C9 C10 H10E 108.6
H10D C10 H10E 107.6
N1 C11 C10 111.1(3)
N1 C11 C12 111.7(3)
C10 C11 C12 108.4(3)
N1 C11 H11 108.5
C10 C11 H11 108.5
C12 C11 H11 108.5
O1 C12 O2 124.9(3)
O1 C12 C11 119.8(3)
O2 C12 C11 115.3(3)
O3 C13 N1 123.2(3)
O3 C13 C14 121.5(3)
N1 C13 C14 115.3(3)
N2 C14 C13 107.1(3)
N2 C14 C15 109.8(3)
C13 C14 C15 112.8(3)
N2 C14 H14 109.1
C13 C14 H14 109.1
C15 C14 H14 109.1
C16 C15 C14 114.1(3)
C16 C15 H15A 108.7
C14 C15 H15A 108.7
C16 C15 H15B 108.7
C14 C15 H15B 108.7
H15A C15 H15B 107.6
C17 C16 C15 113.4(3)
C17 C16 H16A 108.9
C15 C16 H16A 108.9
C17 C16 H16B 108.9
C15 C16 H16B 108.9
H16A C16 H16B 107.7
C18 C17 C22 118.3(3)
C18 C17 C16 121.8(3)
C22 C17 C16 119.9(3)
C17 C18 C19 120.7(4)
C17 C18 H18 119.7
C19 C18 H18 119.7
C20 C19 C18 120.2(4)
C20 C19 H19 119.9
C18 C19 H19 119.9
C21 C20 C19 119.9(4)
C21 C20 H20 120.1
C19 C20 H20 120.1
C20 C21 C22 120.0(4)
C20 C21 H21 120.0
C22 C21 H21 120.0
C21 C22 C17 120.9(4)
C21 C22 H22 119.6
C17 C22 H22 119.6
C33 N3 C31 120.5(3)
C33 N3 H3B 119.7
C31 N3 H3B 119.7
C34 N4 H4A 109.5
C34 N4 H4B 109.5
H4A N4 H4B 109.5
C34 N4 H4C 109.5
H4A N4 H4C 109.5
H4B N4 H4C 109.5
C28 C23 C24 119.0(4)
C28 C23 C29 120.6(4)
C24 C23 C29 120.4(4)
C25 C24 C23 121.0(5)
C25 C24 H24 119.5
C23 C24 H24 119.5
C26 C25 C24 120.6(5)
C26 C25 H25 119.7
C24 C25 H25 119.7
C25 C26 C27 120.4(5)
C25 C26 H26 119.8
C27 C26 H26 119.8
C26 C27 C28 119.5(5)
C26 C27 H27 120.2
C28 C27 H27 120.2
C23 C28 C27 119.5(5)
C23 C28 H28 120.3
C27 C28 H28 120.3
C23 C29 C30 111.7(3)
C23 C29 H29A 109.3
C30 C29 H29A 109.3
C23 C29 H29B 109.3
C30 C29 H29B 109.3
H29A C29 H29B 107.9
C29 C30 C31 114.4(3)
C29 C30 H30A 108.7
C31 C30 H30A 108.7
C29 C30 H30B 108.7
C31 C30 H30B 108.7
H30A C30 H30B 107.6
N3 C31 C30 110.2(3)
N3 C31 C32 111.5(3)
C30 C31 C32 107.5(3)
N3 C31 H31 109.2
C30 C31 H31 109.2
C32 C31 H31 109.2
O4 C32 O5 125.3(3)
O4 C32 C31 118.0(3)
O5 C32 C31 116.6(3)
O6 C33 N3 123.3(3)
O6 C33 C34 121.7(3)
N3 C33 C34 115.0(3)
N4 C34 C33 107.6(3)
N4 C34 C35 110.2(3)
C33 C34 C35 112.0(3)
N4 C34 H34 109.0
C33 C34 H34 109.0
C35 C34 H34 109.0
C34 C35 C36 114.4(3)
C34 C35 H35A 108.7
C36 C35 H35A 108.7
C34 C35 H35B 108.7
C36 C35 H35B 108.7
H35A C35 H35B 107.6
C37 C36 C35 113.6(3)
C37 C36 H36A 108.8
C35 C36 H36A 108.8
C37 C36 H36B 108.8
C35 C36 H36B 108.8
H36A C36 H36B 107.7
C42 C37 C38 118.2(3)
C42 C37 C36 122.6(3)
C38 C37 C36 119.2(3)
C39 C38 C37 120.5(4)
C39 C38 H38 119.7
C37 C38 H38 119.7
C40 C39 C38 120.4(4)
C40 C39 H39 119.8
C38 C39 H39 119.8
C39 C40 C41 119.9(4)
C39 C40 H40 120.0
C41 C40 H40 120.0
C40 C41 C42 119.9(4)
C40 C41 H41 120.0
C42 C41 H41 120.0
C37 C42 C41 121.1(4)
C37 C42 H42 119.5
C41 C42 H42 119.5
C53 N5 C51 120.2(3)
C53 N5 H5A 119.9
C51 N5 H5A 119.9
C54 N6 H6A 109.5
C54 N6 H6B 109.5
H6A N6 H6B 109.5
C54 N6 H6C 109.5
H6A N6 H6C 109.5
H6B N6 H6C 109.5
C44 C43 C48 118.4(4)
C44 C43 C49 120.7(4)
C48 C43 C49 120.9(4)
C43 C44 C45 121.0(4)
C43 C44 H44 119.5
C45 C44 H44 119.5
C46 C45 C44 119.7(4)
C46 C45 H45 120.1
C44 C45 H45 120.1
C45 C46 C47 120.4(4)
C45 C46 H46 119.8
C47 C46 H46 119.8
C46 C47 C48 120.1(4)
C46 C47 H47 120.0
C48 C47 H47 120.0
C43 C48 C47 120.4(4)
C43 C48 H48 119.8
C47 C48 H48 119.8
C43 C49 C50 111.0(3)
C43 C49 H49A 109.4
C50 C49 H49A 109.4
C43 C49 H49B 109.4
C50 C49 H49B 109.4
H49A C49 H49B 108.0
C51 C50 C49 114.0(3)
C51 C50 H50A 108.7
C49 C50 H50A 108.7
C51 C50 H50B 108.7
C49 C50 H50B 108.7
H50A C50 H50B 107.6
N5 C51 C50 111.4(3)
N5 C51 C52 112.8(3)
C50 C51 C52 107.3(3)
N5 C51 H51 108.4
C50 C51 H51 108.4
C52 C51 H51 108.4
O7 C52 O8 124.7(3)
O7 C52 C51 116.5(3)
O8 C52 C51 118.7(3)
O9 C53 N5 122.7(3)
O9 C53 C54 122.3(3)
N5 C53 C54 115.0(3)
N6 C54 C53 107.6(3)
N6 C54 C55 110.1(3)
C53 C54 C55 112.6(3)
N6 C54 H54 108.8
C53 C54 H54 108.8
C55 C54 H54 108.8
C54 C55 C56 114.4(3)
C54 C55 H55A 108.7
C56 C55 H55A 108.7
C54 C55 H55B 108.7
C56 C55 H55B 108.7
H55A C55 H55B 107.6
C57 C56 C55 112.3(3)
C57 C56 H56A 109.1
C55 C56 H56A 109.1
C57 C56 H56B 109.1
C55 C56 H56B 109.1
H56A C56 H56B 107.9
C62 C57 C58 118.6(3)
C62 C57 C56 121.8(3)
C58 C57 C56 119.6(3)
C57 C58 C59 120.8(3)
C57 C58 H58 119.6
C59 C58 H58 119.6
C60 C59 C58 119.9(4)
C60 C59 H59 120.1
C58 C59 H59 120.1
C59 C60 C61 119.6(4)
C59 C60 H60 120.2
C61 C60 H60 120.2
C62 C61 C60 119.9(4)
C62 C61 H61 120.1
C60 C61 H61 120.1
C57 C62 C61 121.2(4)
C57 C62 H62 119.4
C61 C62 H62 119.4

loop_
_geom_bond_atom_site_label_1
_geom_bond_atom_site_label_2
_geom_bond_distance
O1 C12 1.239(4)
O2 C12 1.268(4)
O3 C13 1.222(4)
N1 C13 1.352(4)
N1 C11 1.459(4)
N1 H1 0.8800
N2 C14 1.499(4)
N2 H2A 0.9100
N2 H2B 0.9100
N2 H2C 0.9100
C3 C4 1.391(5)
C3 C8 1.393(5)
C3 C9 1.506(5)
C4 C5 1.391(6)
C4 H3A 0.9500
C5 C6 1.382(6)
C5 H5 0.9500
C6 C7 1.377(6)
C6 H6 0.9500
C7 C8 1.401(6)
C7 H7 0.9500
C8 H8 0.9500
C9 C10 1.536(5)
C9 H9A 0.9900
C9 H9B 0.9900
C10 C11 1.532(5)
C10 H10D 0.9900
C10 H10E 0.9900
C11 C12 1.548(5)
C11 H11 1.0000
C13 C14 1.523(5)
C14 C15 1.533(5)
C14 H14 1.0000
C15 C16 1.532(5)
C15 H15A 0.9900
C15 H15B 0.9900
C16 C17 1.518(5)
C16 H16A 0.9900
C16 H16B 0.9900
C17 C18 1.388(5)
C17 C22 1.401(5)
C18 C19 1.395(5)
C18 H18 0.9500
C19 C20 1.388(6)
C19 H19 0.9500
C20 C21 1.377(5)
C20 H20 0.9500
C21 C22 1.393(5)
C21 H21 0.9500
C22 H22 0.9500
O4 C32 1.245(4)
O5 C32 1.260(4)
O6 C33 1.234(4)
N3 C33 1.347(4)
N3 C31 1.447(4)
N3 H3B 0.8800
N4 C34 1.499(4)
N4 H4A 0.9100
N4 H4B 0.9100
N4 H4C 0.9100
C23 C28 1.380(6)
C23 C24 1.385(5)
C23 C29 1.508(5)
C24 C25 1.372(7)
C24 H24 0.9500
C25 C26 1.345(8)
C25 H25 0.9500
C26 C27 1.384(8)
C26 H26 0.9500
C27 C28 1.410(8)
C27 H27 0.9500
C28 H28 0.9500
C29 C30 1.529(5)
C29 H29A 0.9900
C29 H29B 0.9900
C30 C31 1.535(5)
C30 H30A 0.9900
C30 H30B 0.9900
C31 C32 1.539(5)
C31 H31 1.0000
C33 C34 1.526(5)
C34 C35 1.528(5)
C34 H34 1.0000
C35 C36 1.537(5)
C35 H35A 0.9900
C35 H35B 0.9900
C36 C37 1.516(5)
C36 H36A 0.9900
C36 H36B 0.9900
C37 C42 1.388(5)
C37 C38 1.401(5)
C38 C39 1.395(5)
C38 H38 0.9500
C39 C40 1.372(5)
C39 H39 0.9500
C40 C41 1.387(6)
C40 H40 0.9500
C41 C42 1.392(5)
C41 H41 0.9500
C42 H42 0.9500
O7 C52 1.246(4)
O8 C52 1.258(4)
O9 C53 1.221(4)
N5 C53 1.358(4)
N5 C51 1.443(4)
N5 H5A 0.8800
N6 C54 1.502(4)
N6 H6A 0.9100
N6 H6B 0.9100
N6 H6C 0.9100
C43 C44 1.386(5)
C43 C48 1.394(6)
C43 C49 1.509(5)
C44 C45 1.394(6)
C44 H44 0.9500
C45 C46 1.371(6)
C45 H45 0.9500
C46 C47 1.375(6)
C46 H46 0.9500
C47 C48 1.395(6)
C47 H47 0.9500
C48 H48 0.9500
C49 C50 1.536(5)
C49 H49A 0.9900
C49 H49B 0.9900
C50 C51 1.532(5)
C50 H50A 0.9900
C50 H50B 0.9900
C51 C52 1.551(5)
C51 H51 1.0000
C53 C54 1.520(5)
C54 C55 1.532(5)
C54 H54 1.0000
C55 C56 1.539(5)
C55 H55A 0.9900
C55 H55B 0.9900
C56 C57 1.517(5)
C56 H56A 0.9900
C56 H56B 0.9900
C57 C62 1.376(5)
C57 C58 1.393(5)
C58 C59 1.395(5)
C58 H58 0.9500
C59 C60 1.376(5)
C59 H59 0.9500
C60 C61 1.396(6)
C60 H60 0.9500
C61 C62 1.385(5)
C61 H61 0.9500
C62 H62 0.9500

loop_
_geom_torsion_atom_site_label_1
_geom_torsion_atom_site_label_2
_geom_torsion_atom_site_label_3
_geom_torsion_atom_site_label_4
_geom_torsion
C8 C3 C4 C5 0.4(6)
C9 C3 C4 C5 -175.4(3)
C3 C4 C5 C6 0.2(6)
C4 C5 C6 C7 -0.7(6)
C5 C6 C7 C8 0.5(6)
C4 C3 C8 C7 -0.5(6)
C9 C3 C8 C7 175.3(3)
C6 C7 C8 C3 0.1(6)
C4 C3 C9 C10 93.6(4)
C8 C3 C9 C10 -82.1(4)
C3 C9 C10 C11 -166.0(3)
C13 N1 C11 C10 168.8(3)
C13 N1 C11 C12 -70.0(4)
C9 C10 C11 N1 -60.1(4)
C9 C10 C11 C12 176.9(3)
N1 C11 C12 O1 -22.8(4)
C10 C11 C12 O1 100.0(4)
N1 C11 C12 O2 158.2(3)
C10 C11 C12 O2 -79.1(4)
C11 N1 C13 O3 -12.0(5)
C11 N1 C13 C14 166.6(3)
O3 C13 C14 N2 -12.6(4)
N1 C13 C14 N2 168.7(3)
O3 C13 C14 C15 108.2(4)
N1 C13 C14 C15 -70.5(4)
N2 C14 C15 C16 62.0(4)
C13 C14 C15 C16 -57.3(4)
C14 C15 C16 C17 163.5(3)
C15 C16 C17 C18 46.8(5)
C15 C16 C17 C22 -132.2(3)
C22 C17 C18 C19 1.2(5)
C16 C17 C18 C19 -177.9(3)
C17 C18 C19 C20 -0.6(6)
C18 C19 C20 C21 0.2(6)
C19 C20 C21 C22 -0.2(6)
C20 C21 C22 C17 0.8(6)
C18 C17 C22 C21 -1.2(5)
C16 C17 C22 C21 177.8(3)
C28 C23 C24 C25 -0.6(6)
C29 C23 C24 C25 -177.7(4)
C23 C24 C25 C26 1.0(7)
C24 C25 C26 C27 -0.3(8)
C25 C26 C27 C28 -0.8(8)
C24 C23 C28 C27 -0.5(6)
C29 C23 C28 C27 176.6(4)
C26 C27 C28 C23 1.1(7)
C28 C23 C29 C30 -82.0(5)
C24 C23 C29 C30 95.0(4)
C23 C29 C30 C31 -179.1(3)
C33 N3 C31 C30 169.2(3)
C33 N3 C31 C32 -71.5(4)
C29 C30 C31 N3 -61.1(4)
C29 C30 C31 C32 177.1(3)
N3 C31 C32 O4 -31.8(4)
C30 C31 C32 O4 89.0(4)
N3 C31 C32 O5 151.5(3)
C30 C31 C32 O5 -87.6(4)
C31 N3 C33 O6 -14.2(5)
C31 N3 C33 C34 163.5(3)
O6 C33 C34 N4 -14.0(5)
N3 C33 C34 N4 168.2(3)
O6 C33 C34 C35 107.2(4)
N3 C33 C34 C35 -70.6(4)
N4 C34 C35 C36 65.0(4)
C33 C34 C35 C36 -54.7(4)
C34 C35 C36 C37 166.2(3)
C35 C36 C37 C42 46.8(5)
C35 C36 C37 C38 -131.4(3)
C42 C37 C38 C39 -0.4(5)
C36 C37 C38 C39 177.8(3)
C37 C38 C39 C40 0.6(6)
C38 C39 C40 C41 -0.3(6)
C39 C40 C41 C42 -0.1(6)
C38 C37 C42 C41 0.0(5)
C36 C37 C42 C41 -178.2(3)
C40 C41 C42 C37 0.3(6)
C48 C43 C44 C45 1.0(6)
C49 C43 C44 C45 -175.9(3)
C43 C44 C45 C46 -1.2(6)
C44 C45 C46 C47 1.0(6)
C45 C46 C47 C48 -0.6(7)
C44 C43 C48 C47 -0.6(6)
C49 C43 C48 C47 176.3(4)
C46 C47 C48 C43 0.4(6)
C44 C43 C49 C50 86.9(4)
C48 C43 C49 C50 -89.9(4)
C43 C49 C50 C51 -167.0(3)
C53 N5 C51 C50 166.3(3)
C53 N5 C51 C52 -72.9(4)
C49 C50 C51 N5 -63.7(4)
C49 C50 C51 C52 172.4(3)
N5 C51 C52 O7 149.2(3)
C50 C51 C52 O7 -87.7(4)
N5 C51 C52 O8 -33.6(4)
C50 C51 C52 O8 89.4(4)
C51 N5 C53 O9 -5.4(5)
C51 N5 C53 C54 172.6(3)
O9 C53 C54 N6 -13.4(5)
N5 C53 C54 N6 168.6(3)
O9 C53 C54 C55 108.1(4)
N5 C53 C54 C55 -69.9(4)
N6 C54 C55 C56 68.0(4)
C53 C54 C55 C56 -52.0(4)
C54 C55 C56 C57 168.2(3)
C55 C56 C57 C62 59.3(5)
C55 C56 C57 C58 -120.5(4)
C62 C57 C58 C59 -1.0(5)
C56 C57 C58 C59 178.8(3)
C57 C58 C59 C60 1.0(6)
C58 C59 C60 C61 -0.6(6)
C59 C60 C61 C62 0.3(6)
C58 C57 C62 C61 0.7(6)
C56 C57 C62 C61 -179.1(4)
C60 C61 C62 C57 -0.4(6)
